data_7246972
loop_
_publ_author_name
'Hanzl, Luk\'a\<s'
'Vinkl\'arek, Jarom\'ir'
'Dost\'al, Libor'
'C\'isa\<rov\'a, Ivana'
'Liteck\'a, Miroslava'
'Honz\'i\<cek, Jan'

_publ_section_title
;
 Stabilization of propene molybdenum and tungsten half--sandwich complexes
 by intramolecular coordination of a thioether function
;
_journal_issue 29
_journal_name_full 'RSC Advances'
_journal_page_first 19746
_journal_page_last 19756
_journal_paper_doi 10.1039/D3RA03383J
_journal_volume 13
_journal_year 2023
_chemical_compound_source 'synthesized by the authors'
_chemical_formula_moiety 'C18 H19 O2 S W, B F4'
_chemical_formula_sum 'C18 H19 B F4 O2 S W'
_chemical_formula_weight 570.05
_space_group_crystal_system orthorhombic
_space_group_IT_number 60
_space_group_name_Hall '-P 2n 2ab'
_space_group_name_H-M_alt 'P b c n'
_atom_sites_solution_hydrogens mixed
_atom_sites_solution_primary direct
_atom_sites_solution_secondary difmap
_audit_creation_method SHELXL-2018/3
_audit_update_record
;
2023-02-24 deposited with the CCDC.	2023-06-22 downloaded from the CCDC.
;
_cell_angle_alpha 90
_cell_angle_beta 90
_cell_angle_gamma 90
_cell_formula_units_Z 8
_cell_length_a 20.4942(7)
_cell_length_b 12.2026(4)
_cell_length_c 15.1267(4)
_cell_measurement_reflns_used 9105
_cell_measurement_temperature 120(2)
_cell_measurement_theta_max 29.9858
_cell_measurement_theta_min 2.3635
_cell_volume 3782.9(2)
_computing_cell_refinement 'SAINT V8.40A (Bruker Nano, Inc., 2019)'
_computing_data_collection 'Bruker Instrument Service vV6.2.12'
_computing_data_reduction 'SAINT V8.40A (Bruker Nano, Inc., 2019)'
_computing_structure_refinement 'SHELXL-2018/3 (Sheldrick, 2018)'
_computing_structure_solution 'SHELXT 2014/5 (Sheldrick, 2014)'
_diffrn_ambient_temperature 120(2)
_diffrn_measured_fraction_theta_full 1.000
_diffrn_measured_fraction_theta_max 1.000
_diffrn_measurement_device_type 'Bruker D8 VENTURE Kappa Duo PHOTONIII CMOS'
_diffrn_measurement_method '\f and \w scans'
_diffrn_radiation_monochromator 'Quazar Mo multilayer optic'
_diffrn_radiation_type MoK\a
_diffrn_radiation_wavelength 0.71073
_diffrn_reflns_av_R_equivalents 0.0259
_diffrn_reflns_av_unetI/netI 0.0096
_diffrn_reflns_Laue_measured_fraction_full 1.000
_diffrn_reflns_Laue_measured_fraction_max 1.000
_diffrn_reflns_limit_h_max 26
_diffrn_reflns_limit_h_min -26
_diffrn_reflns_limit_k_max 15
_diffrn_reflns_limit_k_min -15
_diffrn_reflns_limit_l_max 19
_diffrn_reflns_limit_l_min -19
_diffrn_reflns_number 93892
_diffrn_reflns_point_group_measured_fraction_full 1.000
_diffrn_reflns_point_group_measured_fraction_max 1.000
_diffrn_reflns_theta_full 25.242
_diffrn_reflns_theta_max 27.498
_diffrn_reflns_theta_min 1.942
_diffrn_source 'I\mS  micro-focus sealed tube'
_exptl_absorpt_coefficient_mu 6.266
_exptl_absorpt_correction_T_max 0.81
_exptl_absorpt_correction_T_min 0.61
_exptl_absorpt_correction_type multi-scan
_exptl_absorpt_process_details
;
SADABS-2016/2 - Bruker AXS area detector scaling and absorption correction
;
_exptl_crystal_colour yellow
_exptl_crystal_density_diffrn 2.002
_exptl_crystal_description bar
_exptl_crystal_F_000 2192
_exptl_crystal_size_max 0.295
_exptl_crystal_size_mid 0.089
_exptl_crystal_size_min 0.036
_refine_diff_density_max 1.998
_refine_diff_density_min -1.045
_refine_diff_density_rms 0.090
_refine_ls_extinction_method none
_refine_ls_goodness_of_fit_ref 1.090
_refine_ls_hydrogen_treatment constr
_refine_ls_matrix_type full
_refine_ls_number_parameters 245
_refine_ls_number_reflns 4342
_refine_ls_number_restraints 0
_refine_ls_restrained_S_all 1.090
_refine_ls_R_factor_all 0.0227
_refine_ls_R_factor_gt 0.0218
_refine_ls_shift/su_max 0.003
_refine_ls_shift/su_mean 0.000
_refine_ls_structure_factor_coef Fsqd
_refine_ls_weighting_details 'w=1/[\s^2^(Fo^2^)+(0.0187P)^2^+12.2339P] where P=(Fo^2^+2Fc^2^)/3'
_refine_ls_weighting_scheme calc
_refine_ls_wR_factor_gt 0.0515
_refine_ls_wR_factor_ref 0.0520
_reflns_Friedel_coverage 0.000
_reflns_number_gt 4195
_reflns_number_total 4342
_reflns_threshold_expression 'I > 2\s(I)'
_cod_data_source_file d3ra03383j2.cif
_cod_data_source_block mo_jv220120w_vinklarek
_cod_database_code 7246972
_shelx_shelxl_version_number 2018/3
_shelx_space_group_comment
;
The symmetry employed for this shelxl refinement is uniquely defined
by the following loop, which should always be used as a source of
symmetry information in preference to the above space-group names.
They are only intended as comments.
;
_shelx_estimated_absorpt_t_min 0.259
_shelx_estimated_absorpt_t_max 0.806

loop_
_space_group_symop_operation_xyz
'x, y, z'
'-x+1/2, -y+1/2, z+1/2'
'-x, y, -z+1/2'
'x+1/2, -y+1/2, -z'
'-x, -y, -z'
'x-1/2, y-1/2, -z-1/2'
'x, -y, z-1/2'
'-x-1/2, y-1/2, z'

loop_
_atom_site_label
_atom_site_type_symbol
_atom_site_fract_x
_atom_site_fract_y
_atom_site_fract_z
_atom_site_U_iso_or_equiv
_atom_site_adp_type
_atom_site_occupancy
_atom_site_site_symmetry_order
_atom_site_calc_flag
_atom_site_refinement_flags_posn
_atom_site_refinement_flags_adp
_atom_site_refinement_flags_occupancy
_atom_site_disorder_assembly
_atom_site_disorder_group
W1 W 0.39602(2) 0.70752(2) 0.44739(2) 0.01995(5) Uani 1 1 d . . . . .
S1 S 0.40964(4) 0.57062(6) 0.32259(5) 0.02339(15) Uani 1 1 d . . . . .
O1 O 0.45870(13) 0.8510(2) 0.59894(17) 0.0385(6) Uani 1 1 d . . . . .
O2 O 0.44896(13) 0.5337(2) 0.58120(16) 0.0331(5) Uani 1 1 d . . . . .
C1 C 0.43593(18) 0.8036(3) 0.5424(2) 0.0292(7) Uani 1 1 d . . . . .
C2 C 0.43136(15) 0.5952(3) 0.5291(2) 0.0247(6) Uani 1 1 d . . . . .
C3 C 0.29071(15) 0.6867(3) 0.3830(2) 0.0267(7) Uani 1 1 d . . . . .
C4 C 0.31005(17) 0.7988(3) 0.3751(2) 0.0288(7) Uani 1 1 d . . . . .
H4 H 0.316434 0.837918 0.321474 0.035 Uiso 1 1 calc R U . . .
C5 C 0.31797(16) 0.8409(3) 0.4614(2) 0.0281(7) Uani 1 1 d . . . . .
H5 H 0.330229 0.913791 0.475904 0.034 Uiso 1 1 calc R U . . .
C6 C 0.30433(16) 0.7548(3) 0.5235(2) 0.0277(7) Uani 1 1 d . . . . .
H6 H 0.306097 0.760321 0.586078 0.033 Uiso 1 1 calc R U . . .
C7 C 0.28775(15) 0.6602(3) 0.4741(2) 0.0272(6) Uani 1 1 d . . . . .
H7 H 0.276553 0.590678 0.498031 0.033 Uiso 1 1 calc R U . . .
C8 C 0.27912(17) 0.6101(3) 0.3072(2) 0.0334(8) Uani 1 1 d . . . . .
H8A H 0.242711 0.637838 0.270439 0.040 Uiso 1 1 calc R U . . .
H8B H 0.266837 0.536928 0.329956 0.040 Uiso 1 1 calc R U . . .
C9 C 0.34010(18) 0.6008(3) 0.2516(2) 0.0321(7) Uani 1 1 d . . . . .
H9A H 0.347721 0.670456 0.219575 0.038 Uiso 1 1 calc R U . . .
H9B H 0.334688 0.541714 0.207351 0.038 Uiso 1 1 calc R U . . .
C10 C 0.39383(14) 0.4302(3) 0.3507(2) 0.0239(6) Uani 1 1 d . . . . .
C11 C 0.36494(15) 0.3976(3) 0.4295(2) 0.0258(6) Uani 1 1 d . . . . .
H11 H 0.350047 0.450690 0.470776 0.031 Uiso 1 1 calc R U . . .
C12 C 0.35804(16) 0.2865(3) 0.4475(2) 0.0286(7) Uani 1 1 d . . . . .
H12 H 0.339804 0.263519 0.502165 0.034 Uiso 1 1 calc R U . . .
C13 C 0.37755(18) 0.2094(3) 0.3863(3) 0.0333(7) Uani 1 1 d . . . . .
H13 H 0.372061 0.133651 0.398545 0.040 Uiso 1 1 calc R U . . .
C14 C 0.40500(19) 0.2420(3) 0.3073(3) 0.0372(8) Uani 1 1 d . . . . .
H14 H 0.417709 0.188490 0.265040 0.045 Uiso 1 1 calc R U . . .
C15 C 0.41419(18) 0.3528(3) 0.2891(2) 0.0306(7) Uani 1 1 d . . . . .
H15 H 0.434110 0.375184 0.235393 0.037 Uiso 1 1 calc R U . . .
C16 C 0.50470(16) 0.7349(3) 0.4047(2) 0.0313(7) Uani 1 1 d . . . . .
H16A H 0.535951 0.776978 0.443355 0.038 Uiso 1 1 d R U . . .
H16B H 0.523651 0.666278 0.384155 0.038 Uiso 1 1 d R U . . .
C17 C 0.46389(17) 0.8017(3) 0.3539(2) 0.0300(7) Uani 1 1 d . . . . .
H17 H 0.450811 0.782489 0.297254 0.036 Uiso 1 1 d R U . . .
C18 C 0.4648(2) 0.9248(3) 0.3637(3) 0.0384(8) Uani 1 1 d . . . . .
H18A H 0.501689 0.954997 0.330598 0.058 Uiso 1 1 calc R U . . .
H18B H 0.469171 0.943916 0.426367 0.058 Uiso 1 1 calc R U . . .
H18C H 0.423953 0.955312 0.340606 0.058 Uiso 1 1 calc R U . . .
B1 B 0.1778(2) 0.4449(3) 0.1409(3) 0.0353(9) Uani 1 1 d . . . . .
F1 F 0.19640(18) 0.3393(2) 0.16207(18) 0.0707(9) Uani 1 1 d . . . . .
F2 F 0.23362(13) 0.5054(2) 0.11959(16) 0.0539(6) Uani 1 1 d . . . . .
F3 F 0.13872(14) 0.4420(2) 0.06631(16) 0.0514(6) Uani 1 1 d . . . . .
F4 F 0.14717(14) 0.4945(2) 0.21093(17) 0.0609(7) Uani 1 1 d . . . . .

loop_
_atom_site_aniso_label
_atom_site_aniso_U_11
_atom_site_aniso_U_22
_atom_site_aniso_U_33
_atom_site_aniso_U_23
_atom_site_aniso_U_13
_atom_site_aniso_U_12
W1 0.02159(7) 0.01967(7) 0.01858(7) -0.00138(4) 0.00156(4) -0.00087(4)
S1 0.0275(4) 0.0225(4) 0.0201(3) -0.0005(3) 0.0045(3) -0.0003(3)
O1 0.0439(15) 0.0355(14) 0.0359(14) -0.0089(11) -0.0081(11) -0.0056(11)
O2 0.0412(13) 0.0303(12) 0.0279(12) 0.0016(10) -0.0048(10) 0.0055(11)
C1 0.0318(17) 0.0263(16) 0.0295(16) -0.0014(13) -0.0008(13) -0.0011(13)
C2 0.0262(15) 0.0254(15) 0.0224(14) -0.0048(12) 0.0019(12) -0.0008(12)
C3 0.0211(14) 0.0319(17) 0.0271(15) -0.0057(13) -0.0024(12) 0.0044(12)
C4 0.0297(16) 0.0299(16) 0.0268(15) 0.0028(13) -0.0004(13) 0.0091(13)
C5 0.0308(16) 0.0249(15) 0.0287(16) -0.0039(13) 0.0015(13) 0.0068(13)
C6 0.0272(16) 0.0334(17) 0.0224(14) -0.0047(13) 0.0041(12) 0.0040(13)
C7 0.0219(14) 0.0289(16) 0.0306(16) -0.0003(13) 0.0028(12) 0.0001(12)
C8 0.0325(17) 0.0351(19) 0.0327(17) -0.0101(14) -0.0103(14) 0.0049(14)
C9 0.0439(19) 0.0318(17) 0.0205(14) -0.0049(13) -0.0063(14) 0.0067(15)
C10 0.0225(14) 0.0227(15) 0.0267(15) 0.0010(12) -0.0013(11) -0.0010(11)
C11 0.0238(14) 0.0265(16) 0.0272(15) -0.0026(12) 0.0005(12) -0.0035(12)
C12 0.0239(15) 0.0283(17) 0.0337(17) 0.0036(13) -0.0012(13) -0.0065(12)
C13 0.0315(17) 0.0242(16) 0.044(2) -0.0002(14) -0.0026(15) -0.0029(13)
C14 0.048(2) 0.0249(17) 0.0385(19) -0.0086(15) 0.0014(16) 0.0034(15)
C15 0.0387(18) 0.0285(17) 0.0245(15) -0.0012(13) 0.0039(13) 0.0022(14)
C16 0.0233(15) 0.0313(17) 0.0393(19) -0.0003(14) 0.0057(14) -0.0057(13)
C17 0.0309(17) 0.0310(17) 0.0280(16) -0.0006(13) 0.0066(13) -0.0065(13)
C18 0.048(2) 0.0305(18) 0.0373(19) 0.0020(15) 0.0028(16) -0.0076(16)
B1 0.053(2) 0.0292(19) 0.0233(17) -0.0016(15) 0.0033(17) 0.0028(18)
F1 0.118(3) 0.0459(15) 0.0479(15) 0.0161(12) 0.0128(16) 0.0224(17)
F2 0.0611(16) 0.0624(16) 0.0383(12) -0.0066(12) -0.0022(11) -0.0116(14)
F3 0.0744(18) 0.0419(13) 0.0379(12) -0.0008(10) -0.0134(12) -0.0122(12)
F4 0.0677(17) 0.0699(18) 0.0451(14) -0.0238(13) 0.0084(13) 0.0094(14)

loop_
_atom_type_symbol
_atom_type_description
_atom_type_scat_dispersion_real
_atom_type_scat_dispersion_imag
_atom_type_scat_source
C C 0.0033 0.0016 'International Tables Vol C Tables 4.2.6.8 and 6.1.1.4'
H H 0.0000 0.0000 'International Tables Vol C Tables 4.2.6.8 and 6.1.1.4'
B B 0.0013 0.0007 'International Tables Vol C Tables 4.2.6.8 and 6.1.1.4'
F F 0.0171 0.0103 'International Tables Vol C Tables 4.2.6.8 and 6.1.1.4'
O O 0.0106 0.0060 'International Tables Vol C Tables 4.2.6.8 and 6.1.1.4'
S S 0.1246 0.1234 'International Tables Vol C Tables 4.2.6.8 and 6.1.1.4'
W W -0.8490 6.8722 'International Tables Vol C Tables 4.2.6.8 and 6.1.1.4'

loop_
_geom_angle_atom_site_label_1
_geom_angle_atom_site_label_2
_geom_angle_atom_site_label_3
_geom_angle
_geom_angle_site_symmetry_1
_geom_angle_site_symmetry_3
_geom_angle_publ_flag
C2 W1 C1 79.07(13) . . ?
C2 W1 C6 99.29(12) . . ?
C1 W1 C6 80.10(13) . . ?
C2 W1 C5 133.50(12) . . ?
C1 W1 C5 78.78(13) . . ?
C6 W1 C5 36.65(12) . . ?
C2 W1 C17 120.62(13) . . ?
C1 W1 C17 84.40(13) . . ?
C6 W1 C17 133.25(12) . . ?
C5 W1 C17 97.14(12) . . ?
C2 W1 C7 93.92(12) . . ?
C1 W1 C7 113.89(13) . . ?
C6 W1 C7 35.80(12) . . ?
C5 W1 C7 59.68(12) . . ?
C17 W1 C7 144.08(12) . . ?
C2 W1 C16 85.57(13) . . ?
C1 W1 C16 74.29(14) . . ?
C6 W1 C16 152.55(13) . . ?
C5 W1 C16 126.00(12) . . ?
C17 W1 C16 35.10(12) . . ?
C7 W1 C16 171.58(12) . . ?
C2 W1 C4 152.91(13) . . ?
C1 W1 C4 110.96(13) . . ?
C6 W1 C4 59.83(12) . . ?
C5 W1 C4 35.36(11) . . ?
C17 W1 C4 86.00(13) . . ?
C7 W1 C4 58.99(12) . . ?
C16 W1 C4 121.08(12) . . ?
C2 W1 C3 120.81(13) . . ?
C1 W1 C3 135.84(13) . . ?
C6 W1 C3 59.07(11) . . ?
C5 W1 C3 58.73(12) . . ?
C17 W1 C3 110.57(12) . . ?
C7 W1 C3 34.99(11) . . ?
C16 W1 C3 139.84(12) . . ?
C4 W1 C3 35.14(12) . . ?
C2 W1 S1 88.20(9) . . ?
C1 W1 S1 149.80(10) . . ?
C6 W1 S1 129.32(9) . . ?
C5 W1 S1 127.83(9) . . ?
C17 W1 S1 78.72(9) . . ?
C7 W1 S1 94.05(8) . . ?
C16 W1 S1 77.54(9) . . ?
C4 W1 S1 92.76(8) . . ?
C3 W1 S1 74.04(8) . . ?
C10 S1 C9 101.05(16) . . ?
C10 S1 W1 115.63(11) . . ?
C9 S1 W1 102.68(11) . . ?
O1 C1 W1 175.3(3) . . ?
O2 C2 W1 174.9(3) . . ?
C7 C3 C4 108.2(3) . . ?
C7 C3 C8 126.5(3) . . ?
C4 C3 C8 125.2(3) . . ?
C7 C3 W1 70.45(18) . . ?
C4 C3 W1 71.38(18) . . ?
C8 C3 W1 121.5(2) . . ?
C5 C4 C3 107.6(3) . . ?
C5 C4 W1 69.92(18) . . ?
C3 C4 W1 73.48(18) . . ?
C5 C4 H4 126.2 . . ?
C3 C4 H4 126.2 . . ?
W1 C4 H4 122.1 . . ?
C4 C5 C6 108.4(3) . . ?
C4 C5 W1 74.72(19) . . ?
C6 C5 W1 71.14(18) . . ?
C4 C5 H5 125.8 . . ?
C6 C5 H5 125.8 . . ?
W1 C5 H5 120.1 . . ?
C7 C6 C5 107.3(3) . . ?
C7 C6 W1 74.04(18) . . ?
C5 C6 W1 72.20(18) . . ?
C7 C6 H6 126.3 . . ?
C5 C6 H6 126.3 . . ?
W1 C6 H6 119.3 . . ?
C6 C7 C3 108.4(3) . . ?
C6 C7 W1 70.16(18) . . ?
C3 C7 W1 74.56(18) . . ?
C6 C7 H7 125.8 . . ?
C3 C7 H7 125.8 . . ?
W1 C7 H7 121.2 . . ?
C3 C8 C9 110.0(3) . . ?
C3 C8 H8A 109.7 . . ?
C9 C8 H8A 109.7 . . ?
C3 C8 H8B 109.7 . . ?
C9 C8 H8B 109.7 . . ?
H8A C8 H8B 108.2 . . ?
C8 C9 S1 109.5(2) . . ?
C8 C9 H9A 109.8 . . ?
S1 C9 H9A 109.8 . . ?
C8 C9 H9B 109.8 . . ?
S1 C9 H9B 109.8 . . ?
H9A C9 H9B 108.2 . . ?
C11 C10 C15 120.5(3) . . ?
C11 C10 S1 123.6(2) . . ?
C15 C10 S1 115.8(2) . . ?
C10 C11 C12 119.4(3) . . ?
C10 C11 H11 120.3 . . ?
C12 C11 H11 120.3 . . ?
C13 C12 C11 120.3(3) . . ?
C13 C12 H12 119.9 . . ?
C11 C12 H12 119.9 . . ?
C14 C13 C12 120.3(3) . . ?
C14 C13 H13 119.9 . . ?
C12 C13 H13 119.9 . . ?
C13 C14 C15 120.4(3) . . ?
C13 C14 H14 119.8 . . ?
C15 C14 H14 119.8 . . ?
C10 C15 C14 119.2(3) . . ?
C10 C15 H15 120.4 . . ?
C14 C15 H15 120.4 . . ?
C17 C16 W1 70.47(19) . . ?
C17 C16 H16A 113.7 . . ?
W1 C16 H16A 121.1 . . ?
C17 C16 H16B 124.3 . . ?
W1 C16 H16B 110.2 . . ?
H16A C16 H16B 111.7 . . ?
C16 C17 C18 121.3(3) . . ?
C16 C17 W1 74.43(19) . . ?
C18 C17 W1 116.4(2) . . ?
C16 C17 H17 122.2 . . ?
C18 C17 H17 110.2 . . ?
W1 C17 H17 105.5 . . ?
C17 C18 H18A 109.5 . . ?
C17 C18 H18B 109.5 . . ?
H18A C18 H18B 109.5 . . ?
C17 C18 H18C 109.5 . . ?
H18A C18 H18C 109.5 . . ?
H18B C18 H18C 109.5 . . ?
F4 B1 F1 111.1(3) . . ?
F4 B1 F3 112.1(4) . . ?
F1 B1 F3 109.0(3) . . ?
F4 B1 F2 108.6(3) . . ?
F1 B1 F2 108.7(4) . . ?
F3 B1 F2 107.3(3) . . ?

loop_
_geom_bond_atom_site_label_1
_geom_bond_atom_site_label_2
_geom_bond_distance
_geom_bond_site_symmetry_2
_geom_bond_publ_flag
W1 C2 1.982(3) . ?
W1 C1 2.027(3) . ?
W1 C6 2.278(3) . ?
W1 C5 2.292(3) . ?
W1 C17 2.292(3) . ?
W1 C7 2.328(3) . ?
W1 C16 2.343(3) . ?
W1 C4 2.354(3) . ?
W1 C3 2.381(3) . ?
W1 S1 2.5362(8) . ?
S1 C10 1.795(3) . ?
S1 C9 1.822(3) . ?
O1 C1 1.133(4) . ?
O2 C2 1.146(4) . ?
C3 C7 1.417(5) . ?
C3 C4 1.430(5) . ?
C3 C8 1.498(4) . ?
C4 C5 1.412(5) . ?
C4 H4 0.9500 . ?
C5 C6 1.437(5) . ?
C5 H5 0.9500 . ?
C6 C7 1.417(5) . ?
C6 H6 0.9500 . ?
C7 H7 0.9500 . ?
C8 C9 1.511(5) . ?
C8 H8A 0.9900 . ?
C8 H8B 0.9900 . ?
C9 H9A 0.9900 . ?
C9 H9B 0.9900 . ?
C10 C11 1.390(4) . ?
C10 C15 1.391(5) . ?
C11 C12 1.390(4) . ?
C11 H11 0.9500 . ?
C12 C13 1.379(5) . ?
C12 H12 0.9500 . ?
C13 C14 1.379(5) . ?
C13 H13 0.9500 . ?
C14 C15 1.393(5) . ?
C14 H14 0.9500 . ?
C15 H15 0.9500 . ?
C16 C17 1.398(5) . ?
C16 H16A 1.0078 . ?
C16 H16B 0.9737 . ?
C17 C18 1.509(5) . ?
C17 H17 0.9283 . ?
C18 H18A 0.9800 . ?
C18 H18B 0.9800 . ?
C18 H18C 0.9800 . ?
B1 F4 1.372(5) . ?
B1 F1 1.381(5) . ?
B1 F3 1.384(5) . ?
B1 F2 1.400(5) . ?
